data_1572150
loop_
_publ_author_name
'Kreimer, Lisa N.'
'Hadlington, Terrance J.'

_publ_section_title
;
 Macrocyclic bis-diphosphenes demonstrating bimetallic <i>exo</i>- and
 <i>endo</i>-cyclic binding modes.
;
_journal_issue 35
_journal_name_full 'Chemical science'
_journal_page_first 14154
_journal_page_last 14160
_journal_paper_doi 10.1039/d4sc03516j
_journal_volume 15
_journal_year 2024
_chemical_formula_moiety 'C41 H60 N4 O P2'
_chemical_formula_sum 'C41 H60 N4 O P2'
_chemical_formula_weight 686.87
_space_group_crystal_system monoclinic
_space_group_IT_number 14
_space_group_name_Hall '-P 2yn'
_space_group_name_H-M_alt 'P 1 21/n 1'
_atom_sites_solution_hydrogens geom
_audit_creation_method SHELXL-2018/3
_audit_update_record
;
2024-05-23 deposited with the CCDC.	2024-07-16 downloaded from the CCDC.
;
_cell_angle_alpha 90
_cell_angle_beta 99.45(3)
_cell_angle_gamma 90
_cell_formula_units_Z 8
_cell_length_a 18.707(4)
_cell_length_b 15.187(3)
_cell_length_c 31.540(6)
_cell_measurement_reflns_used 2000
_cell_measurement_temperature 150(2)
_cell_measurement_theta_max 32.50
_cell_measurement_theta_min 1.92
_cell_volume 8839(3)
_computing_structure_refinement 'SHELXL-2018/3 (Sheldrick, 2018)'
_diffrn_ambient_temperature 150(2)
_diffrn_detector Pilatus300K
_diffrn_detector_area_resol_mean 5.81
_diffrn_measured_fraction_theta_full 0.994
_diffrn_measured_fraction_theta_max 0.994
_diffrn_measurement_device_type 'STOE StadiVari'
_diffrn_measurement_method '\w scans'
_diffrn_radiation_collimation '0.6 mm diameter'
_diffrn_radiation_monochromator 'Graded multilayer mirror'
_diffrn_radiation_type 'Mo K\a'
_diffrn_radiation_wavelength 0.71073
_diffrn_reflns_av_R_equivalents 0.0636
_diffrn_reflns_av_unetI/netI 0.0893
_diffrn_reflns_Laue_measured_fraction_full 0.994
_diffrn_reflns_Laue_measured_fraction_max 0.994
_diffrn_reflns_limit_h_max 23
_diffrn_reflns_limit_h_min -23
_diffrn_reflns_limit_k_max 18
_diffrn_reflns_limit_k_min -18
_diffrn_reflns_limit_l_max 38
_diffrn_reflns_limit_l_min -34
_diffrn_reflns_number 66457
_diffrn_reflns_point_group_measured_fraction_full 0.994
_diffrn_reflns_point_group_measured_fraction_max 0.994
_diffrn_reflns_theta_full 25.242
_diffrn_reflns_theta_max 26.000
_diffrn_reflns_theta_min 2.063
_diffrn_source 'Genix 3D HF Mo'
_diffrn_source_current 1.000
_diffrn_source_power 0.050
_diffrn_source_voltage 50
_exptl_absorpt_coefficient_mu 0.130
_exptl_absorpt_correction_T_max 1.000
_exptl_absorpt_correction_T_min 0.959
_exptl_absorpt_correction_type empirical
_exptl_absorpt_process_details 'STOE X-AREA 1.76'
_exptl_crystal_colour orange
_exptl_crystal_density_diffrn 1.032
_exptl_crystal_description block
_exptl_crystal_F_000 2976
_exptl_crystal_size_max 0.32
_exptl_crystal_size_mid 0.24
_exptl_crystal_size_min 0.21
_platon_squeeze_details
;
The unit cell contains 16 heptane molecules which have been treated
as a diffuse contribution to the overall scattering without specific atom
positions by SQUEEZE/PLATON.
;
_refine_diff_density_max 0.369
_refine_diff_density_min -0.262
_refine_diff_density_rms 0.056
_refine_ls_extinction_method none
_refine_ls_goodness_of_fit_ref 0.911
_refine_ls_hydrogen_treatment constr
_refine_ls_matrix_type full
_refine_ls_number_parameters 898
_refine_ls_number_reflns 17265
_refine_ls_number_restraints 0
_refine_ls_restrained_S_all 0.911
_refine_ls_R_factor_all 0.1088
_refine_ls_R_factor_gt 0.0561
_refine_ls_shift/su_max 0.001
_refine_ls_shift/su_mean 0.000
_refine_ls_structure_factor_coef Fsqd
_refine_ls_weighting_details 'w=1/[\s^2^(Fo^2^)+(0.0801P)^2^] where P=(Fo^2^+2Fc^2^)/3'
_refine_ls_weighting_scheme calc
_refine_ls_wR_factor_gt 0.1337
_refine_ls_wR_factor_ref 0.1496
_reflns_Friedel_coverage 0.000
_reflns_number_gt 9744
_reflns_number_total 17265
_reflns_threshold_expression 'I > 2\s(I)'
_cod_data_source_file d4sc03516j2.cif
_cod_data_source_block 1b
_cod_depositor_comments 'Adding full bibliography for 1572143--1572150.cif.'
_cod_original_sg_symbol_H-M 'P 21/n'
_cod_database_code 1572150
_shelx_shelxl_version_number 2018/3
_shelx_space_group_comment
;
The symmetry employed for this shelxl refinement is uniquely defined
by the following loop, which should always be used as a source of
symmetry information in preference to the above space-group names.
They are only intended as comments.
;

loop_
_space_group_symop_operation_xyz
'x, y, z'
'-x+1/2, y+1/2, -z+1/2'
'-x, -y, -z'
'x-1/2, -y-1/2, z-1/2'

loop_
_atom_site_label
_atom_site_type_symbol
_atom_site_fract_x
_atom_site_fract_y
_atom_site_fract_z
_atom_site_U_iso_or_equiv
_atom_site_adp_type
_atom_site_occupancy
_atom_site_site_symmetry_order
_atom_site_calc_flag
_atom_site_refinement_flags_posn
_atom_site_refinement_flags_adp
_atom_site_refinement_flags_occupancy
_atom_site_disorder_assembly
_atom_site_disorder_group
P1 P 0.28397(4) 0.59424(5) 0.25241(2) 0.02889(17) Uani 1 1 d . . . . .
P4 P 0.26333(4) 0.04164(5) 0.49087(2) 0.03314(18) Uani 1 1 d . . . . .
P2 P 0.46450(3) 0.68453(5) 0.35210(2) 0.03288(18) Uani 1 1 d . . . . .
P3 P 0.23749(4) 0.31989(5) 0.44841(2) 0.03583(19) Uani 1 1 d . . . . .
O1 O 0.31242(8) 0.70669(12) 0.33475(5) 0.0265(4) Uani 1 1 d . . . . .
O2 O 0.18754(9) 0.21584(12) 0.51147(5) 0.0282(4) Uani 1 1 d . . . . .
N5 N 0.29020(11) 0.44802(15) 0.39648(7) 0.0299(5) Uani 1 1 d . . . . .
N7 N 0.24899(11) 0.10095(15) 0.40767(6) 0.0306(5) Uani 1 1 d . . . . .
N6 N 0.17416(11) 0.45882(15) 0.39234(7) 0.0320(5) Uani 1 1 d . . . . .
N2 N 0.37285(11) 0.74878(15) 0.24568(6) 0.0294(5) Uani 1 1 d . . . . .
N1 N 0.42606(11) 0.62118(16) 0.24453(7) 0.0316(5) Uani 1 1 d . . . . .
N8 N 0.14284(11) 0.09977(16) 0.42697(7) 0.0333(5) Uani 1 1 d . . . . .
C2 C 0.22250(12) 0.66108(18) 0.27859(8) 0.0262(6) Uani 1 1 d . . . . .
C13 C 0.33512(12) 0.73539(17) 0.37697(8) 0.0243(6) Uani 1 1 d . . . . .
C12 C 0.41062(12) 0.72805(18) 0.39056(8) 0.0263(6) Uani 1 1 d . . . . .
C1 C 0.23973(12) 0.70309(17) 0.31871(8) 0.0236(6) Uani 1 1 d . . . . .
C11 C 0.43529(13) 0.75064(18) 0.43347(8) 0.0288(6) Uani 1 1 d . . . . .
H11 H 0.485647 0.745916 0.444191 0.035 Uiso 1 1 calc R U . . .
C8 C 0.28746(12) 0.76582(17) 0.40241(8) 0.0244(6) Uani 1 1 d . . . . .
C6 C 0.18746(13) 0.73676(17) 0.34067(8) 0.0254(6) Uani 1 1 d . . . . .
C53 C 0.19281(12) 0.36410(18) 0.49062(8) 0.0274(6) Uani 1 1 d . . . . .
C65 C 0.23264(14) 0.41464(18) 0.41324(8) 0.0299(6) Uani 1 1 d . . . . .
C7 C 0.20723(13) 0.77845(18) 0.38511(8) 0.0275(6) Uani 1 1 d . . . . .
N4 N 0.57994(11) 0.79726(18) 0.38995(8) 0.0402(6) Uani 1 1 d . . . . .
C54 C 0.17261(12) 0.30282(18) 0.52042(8) 0.0264(6) Uani 1 1 d . . . . .
C42 C 0.18443(12) 0.15256(18) 0.54228(8) 0.0257(6) Uani 1 1 d . . . . .
C3 C 0.14937(13) 0.65738(18) 0.26032(8) 0.0301(6) Uani 1 1 d . . . . .
H3 H 0.136450 0.629727 0.233120 0.036 Uiso 1 1 calc R U . . .
C43 C 0.21263(13) 0.06968(18) 0.53385(8) 0.0280(6) Uani 1 1 d . . . . .
C10 C 0.38961(13) 0.77968(17) 0.46116(8) 0.0266(6) Uani 1 1 d . . . . .
C74 C 0.21485(13) 0.08630(18) 0.44237(8) 0.0289(6) Uani 1 1 d . . . . .
C47 C 0.15605(13) 0.16967(19) 0.57948(8) 0.0287(6) Uani 1 1 d . . . . .
C9 C 0.31646(13) 0.78804(18) 0.44521(8) 0.0283(6) Uani 1 1 d . . . . .
H9 H 0.284899 0.809352 0.463606 0.034 Uiso 1 1 calc R U . . .
C49 C 0.14332(13) 0.32722(19) 0.55610(8) 0.0286(6) Uani 1 1 d . . . . .
C24 C 0.36178(13) 0.66052(19) 0.24975(8) 0.0281(6) Uani 1 1 d . . . . .
C44 C 0.21306(13) 0.0052(2) 0.56557(8) 0.0328(6) Uani 1 1 d . . . . .
H44 H 0.232463 -0.051051 0.560765 0.039 Uiso 1 1 calc R U . . .
C45 C 0.18658(13) 0.01897(19) 0.60383(8) 0.0306(6) Uani 1 1 d . . . . .
C46 C 0.15746(13) 0.1008(2) 0.60969(8) 0.0329(7) Uani 1 1 d . . . . .
H46 H 0.137565 0.111143 0.635082 0.040 Uiso 1 1 calc R U . . .
C5 C 0.11499(12) 0.73123(19) 0.32042(8) 0.0290(6) Uani 1 1 d . . . . .
H5 H 0.078501 0.754952 0.334783 0.035 Uiso 1 1 calc R U . . .
C75 C 0.19909(15) 0.1212(2) 0.37197(9) 0.0390(7) Uani 1 1 d . . . . .
H75 H 0.209185 0.133249 0.343991 0.047 Uiso 1 1 calc R U . . .
C4 C 0.09406(13) 0.69268(19) 0.28032(8) 0.0312(6) Uani 1 1 d . . . . .
C52 C 0.18135(13) 0.45256(19) 0.49955(8) 0.0306(6) Uani 1 1 d . . . . .
H52 H 0.194851 0.495730 0.480548 0.037 Uiso 1 1 calc R U . . .
N3 N 0.60630(12) 0.65924(19) 0.39798(9) 0.0528(7) Uani 1 1 d . . . . .
C33 C 0.55200(13) 0.7149(2) 0.38196(8) 0.0331(7) Uani 1 1 d . . . . .
C76 C 0.13414(16) 0.1208(2) 0.38380(9) 0.0414(7) Uani 1 1 d . . . . .
H76 H 0.089421 0.132953 0.365712 0.050 Uiso 1 1 calc R U . . .
C68 C 0.36710(14) 0.4296(2) 0.41301(9) 0.0367(7) Uani 1 1 d . . . . .
H68 H 0.369802 0.375525 0.431272 0.044 Uiso 1 1 calc R U . . .
C51 C 0.15113(13) 0.48127(18) 0.53488(8) 0.0301(6) Uani 1 1 d . . . . .
C67 C 0.19485(15) 0.51758(19) 0.36335(9) 0.0356(7) Uani 1 1 d . . . . .
H67 H 0.163790 0.555561 0.344746 0.043 Uiso 1 1 calc R U . . .
C66 C 0.26659(14) 0.51119(19) 0.36626(8) 0.0338(6) Uani 1 1 d . . . . .
H66 H 0.296060 0.544369 0.350297 0.041 Uiso 1 1 calc R U . . .
C18 C 0.16239(14) 0.7350(2) 0.41670(9) 0.0397(7) Uani 1 1 d . . . . .
H18A H 0.175661 0.672753 0.420384 0.060 Uiso 1 1 calc R U . . .
H18B H 0.110633 0.739947 0.405097 0.060 Uiso 1 1 calc R U . . .
H18C H 0.172527 0.764968 0.444563 0.060 Uiso 1 1 calc R U . . .
C26 C 0.47465(15) 0.6854(2) 0.23656(9) 0.0386(7) Uani 1 1 d . . . . .
H26 H 0.522530 0.675575 0.231210 0.046 Uiso 1 1 calc R U . . .
C25 C 0.44241(14) 0.7632(2) 0.23771(8) 0.0373(7) Uani 1 1 d . . . . .
H25 H 0.463475 0.818922 0.233759 0.045 Uiso 1 1 calc R U . . .
C30 C 0.31824(14) 0.81850(19) 0.24743(9) 0.0343(7) Uani 1 1 d . . . . .
H30 H 0.286701 0.799732 0.268506 0.041 Uiso 1 1 calc R U . . .
C20 C 0.42175(14) 0.7999(2) 0.50838(8) 0.0327(7) Uani 1 1 d . . . . .
C27 C 0.44197(14) 0.5274(2) 0.25205(9) 0.0361(7) Uani 1 1 d . . . . .
H27 H 0.412226 0.506184 0.273603 0.043 Uiso 1 1 calc R U . . .
C71 C 0.09774(13) 0.4384(2) 0.39649(9) 0.0347(7) Uani 1 1 d . . . . .
H71 H 0.097267 0.412636 0.425608 0.042 Uiso 1 1 calc R U . . .
C50 C 0.13272(13) 0.41737(19) 0.56244(9) 0.0323(6) Uani 1 1 d . . . . .
H50 H 0.112065 0.435290 0.586640 0.039 Uiso 1 1 calc R U . . .
C48 C 0.12416(14) 0.2584(2) 0.58797(9) 0.0353(7) Uani 1 1 d . . . . .
C55 C 0.19020(14) -0.0549(2) 0.63729(9) 0.0376(7) Uani 1 1 d . . . . .
C19 C 0.18955(14) 0.87750(19) 0.38228(9) 0.0382(7) Uani 1 1 d . . . . .
H19A H 0.203139 0.904402 0.410707 0.057 Uiso 1 1 calc R U . . .
H19B H 0.137502 0.885563 0.372415 0.057 Uiso 1 1 calc R U . . .
H19C H 0.216755 0.905572 0.361925 0.057 Uiso 1 1 calc R U . . .
C14 C 0.01555(14) 0.6876(2) 0.25716(9) 0.0406(8) Uani 1 1 d . . . . .
C77 C 0.32812(14) 0.1000(2) 0.40962(9) 0.0360(7) Uani 1 1 d . . . . .
H77 H 0.350817 0.113050 0.439925 0.043 Uiso 1 1 calc R U . . .
C70 C 0.40826(16) 0.4123(2) 0.37631(10) 0.0488(8) Uani 1 1 d . . . . .
H70A H 0.383723 0.365944 0.357785 0.073 Uiso 1 1 calc R U . . .
H70B H 0.457718 0.393495 0.387890 0.073 Uiso 1 1 calc R U . . .
H70C H 0.409955 0.466367 0.359523 0.073 Uiso 1 1 calc R U . . .
C61 C 0.13926(16) 0.5796(2) 0.54279(10) 0.0431(7) Uani 1 1 d . . . . .
C23 C 0.47057(17) 0.8812(2) 0.50976(10) 0.0514(9) Uani 1 1 d . . . . .
H23A H 0.509812 0.869543 0.493421 0.077 Uiso 1 1 calc R U . . .
H23B H 0.491182 0.894645 0.539666 0.077 Uiso 1 1 calc R U . . .
H23C H 0.441920 0.931541 0.497075 0.077 Uiso 1 1 calc R U . . .
C21 C 0.36382(15) 0.8191(2) 0.53565(9) 0.0456(8) Uani 1 1 d . . . . .
H21A H 0.335282 0.870203 0.523924 0.068 Uiso 1 1 calc R U . . .
H21B H 0.386861 0.831525 0.565239 0.068 Uiso 1 1 calc R U . . .
H21C H 0.331930 0.767798 0.535393 0.068 Uiso 1 1 calc R U . . .
C80 C 0.08228(14) 0.0843(2) 0.45030(9) 0.0409(7) Uani 1 1 d . . . . .
H80 H 0.102970 0.074759 0.481255 0.049 Uiso 1 1 calc R U . . .
C64 C 0.1403(2) 0.5990(2) 0.59054(11) 0.0635(10) Uani 1 1 d . . . . .
H64A H 0.134104 0.662375 0.594554 0.095 Uiso 1 1 calc R U . . .
H64B H 0.186813 0.580104 0.607045 0.095 Uiso 1 1 calc R U . . .
H64C H 0.100827 0.566991 0.600582 0.095 Uiso 1 1 calc R U . . .
C81 C 0.04195(17) 0.0012(3) 0.43377(11) 0.0587(10) Uani 1 1 d . . . . .
H81A H 0.022719 0.007935 0.403117 0.088 Uiso 1 1 calc R U . . .
H81B H 0.001878 -0.008901 0.449669 0.088 Uiso 1 1 calc R U . . .
H81C H 0.075222 -0.049056 0.437860 0.088 Uiso 1 1 calc R U . . .
C79 C 0.35146(17) 0.1717(2) 0.38119(10) 0.0503(8) Uani 1 1 d . . . . .
H79A H 0.334935 0.156712 0.350942 0.075 Uiso 1 1 calc R U . . .
H79B H 0.404414 0.176557 0.386532 0.075 Uiso 1 1 calc R U . . .
H79C H 0.330094 0.227934 0.387758 0.075 Uiso 1 1 calc R U . . .
C59 C 0.1542(2) 0.2893(2) 0.63420(10) 0.0600(10) Uani 1 1 d . . . . .
H59A H 0.141395 0.246314 0.654862 0.090 Uiso 1 1 calc R U . . .
H59B H 0.133258 0.346681 0.639368 0.090 Uiso 1 1 calc R U . . .
H59C H 0.207080 0.294573 0.637647 0.090 Uiso 1 1 calc R U . . .
C29 C 0.52103(15) 0.5135(3) 0.27102(10) 0.0539(9) Uani 1 1 d . . . . .
H29A H 0.551465 0.530000 0.249791 0.081 Uiso 1 1 calc R U . . .
H29B H 0.529121 0.451393 0.278774 0.081 Uiso 1 1 calc R U . . .
H29C H 0.533591 0.550124 0.296746 0.081 Uiso 1 1 calc R U . . .
C17 C -0.03687(15) 0.7348(3) 0.28187(11) 0.0607(10) Uani 1 1 d . . . . .
H17A H -0.086459 0.728480 0.266342 0.091 Uiso 1 1 calc R U . . .
H17B H -0.024233 0.797413 0.284539 0.091 Uiso 1 1 calc R U . . .
H17C H -0.033540 0.708829 0.310566 0.091 Uiso 1 1 calc R U . . .
C39 C 0.54365(16) 0.8787(2) 0.37374(10) 0.0467(8) Uani 1 1 d . . . . .
H39 H 0.490204 0.870025 0.371664 0.056 Uiso 1 1 calc R U . . .
C31 C 0.27120(17) 0.8288(3) 0.20450(10) 0.0582(10) Uani 1 1 d . . . . .
H31A H 0.301172 0.845367 0.183044 0.087 Uiso 1 1 calc R U . . .
H31B H 0.235015 0.874733 0.206203 0.087 Uiso 1 1 calc R U . . .
H31C H 0.246617 0.772927 0.196141 0.087 Uiso 1 1 calc R U . . .
C78 C 0.35405(16) 0.0098(2) 0.39818(12) 0.0535(9) Uani 1 1 d . . . . .
H78A H 0.337317 -0.034667 0.416840 0.080 Uiso 1 1 calc R U . . .
H78B H 0.407122 0.009250 0.402208 0.080 Uiso 1 1 calc R U . . .
H78C H 0.334474 -0.003547 0.368115 0.080 Uiso 1 1 calc R U . . .
C82 C 0.03365(17) 0.1655(3) 0.44747(12) 0.0630(10) Uani 1 1 d . . . . .
H82A H 0.063141 0.217540 0.456553 0.095 Uiso 1 1 calc R U . . .
H82B H -0.002683 0.157677 0.466279 0.095 Uiso 1 1 calc R U . . .
H82C H 0.009254 0.173265 0.417748 0.095 Uiso 1 1 calc R U . . .
C69 C 0.39875(17) 0.5066(2) 0.44131(11) 0.0560(9) Uani 1 1 d . . . . .
H69A H 0.400168 0.559212 0.423508 0.084 Uiso 1 1 calc R U . . .
H69B H 0.447992 0.491773 0.455316 0.084 Uiso 1 1 calc R U . . .
H69C H 0.368382 0.517973 0.463242 0.084 Uiso 1 1 calc R U . . .
C28 C 0.42005(17) 0.4744(2) 0.21125(10) 0.0537(9) Uani 1 1 d . . . . .
H28A H 0.370551 0.490144 0.198124 0.081 Uiso 1 1 calc R U . . .
H28B H 0.422143 0.411415 0.218190 0.081 Uiso 1 1 calc R U . . .
H28C H 0.453296 0.487219 0.191058 0.081 Uiso 1 1 calc R U . . .
C36 C 0.60105(17) 0.5636(2) 0.40042(12) 0.0588(10) Uani 1 1 d . . . . .
H36 H 0.551970 0.545769 0.385293 0.071 Uiso 1 1 calc R U . . .
C60 C 0.04156(16) 0.2502(2) 0.58300(13) 0.0628(10) Uani 1 1 d . . . . .
H60A H 0.021908 0.232968 0.553434 0.094 Uiso 1 1 calc R U . . .
H60B H 0.020874 0.306929 0.589469 0.094 Uiso 1 1 calc R U . . .
H60C H 0.029077 0.205373 0.602922 0.094 Uiso 1 1 calc R U . . .
C22 C 0.46659(19) 0.7212(2) 0.52782(10) 0.0578(10) Uani 1 1 d . . . . .
H22A H 0.436003 0.668484 0.525472 0.087 Uiso 1 1 calc R U . . .
H22B H 0.485302 0.732996 0.558159 0.087 Uiso 1 1 calc R U . . .
H22C H 0.507197 0.711752 0.512272 0.087 Uiso 1 1 calc R U . . .
C72 C 0.06712(17) 0.3714(3) 0.36318(12) 0.0624(10) Uani 1 1 d . . . . .
H72A H 0.062963 0.397517 0.334475 0.094 Uiso 1 1 calc R U . . .
H72B H 0.019108 0.352780 0.368309 0.094 Uiso 1 1 calc R U . . .
H72C H 0.099392 0.320176 0.365103 0.094 Uiso 1 1 calc R U . . .
C73 C 0.05338(17) 0.5229(2) 0.39270(15) 0.0763(13) Uani 1 1 d . . . . .
H73A H 0.077629 0.566748 0.412920 0.114 Uiso 1 1 calc R U . . .
H73B H 0.005042 0.510652 0.399421 0.114 Uiso 1 1 calc R U . . .
H73C H 0.048913 0.545764 0.363323 0.114 Uiso 1 1 calc R U . . .
C57 C 0.26846(19) -0.0640(3) 0.66013(13) 0.0778(13) Uani 1 1 d . . . . .
H57A H 0.272058 -0.113512 0.680266 0.117 Uiso 1 1 calc R U . . .
H57B H 0.283317 -0.009643 0.675922 0.117 Uiso 1 1 calc R U . . .
H57C H 0.300205 -0.074546 0.638834 0.117 Uiso 1 1 calc R U . . .
C40 C 0.56628(18) 0.9545(3) 0.40456(12) 0.0617(10) Uani 1 1 d . . . . .
H40A H 0.556747 0.938898 0.433256 0.093 Uiso 1 1 calc R U . . .
H40B H 0.538553 1.007326 0.394395 0.093 Uiso 1 1 calc R U . . .
H40C H 0.618127 0.966157 0.405879 0.093 Uiso 1 1 calc R U . . .
C32 C 0.35479(19) 0.9036(2) 0.26335(14) 0.0757(12) Uani 1 1 d . . . . .
H32A H 0.389864 0.892297 0.289454 0.114 Uiso 1 1 calc R U . . .
H32B H 0.318268 0.945613 0.269804 0.114 Uiso 1 1 calc R U . . .
H32C H 0.379954 0.928231 0.241144 0.114 Uiso 1 1 calc R U . . .
C38 C 0.6570(2) 0.5206(3) 0.37756(15) 0.0846(14) Uani 1 1 d . . . . .
H38A H 0.650151 0.540699 0.347639 0.127 Uiso 1 1 calc R U . . .
H38B H 0.651422 0.456501 0.378262 0.127 Uiso 1 1 calc R U . . .
H38C H 0.705672 0.536822 0.391981 0.127 Uiso 1 1 calc R U . . .
C62 C 0.2019(2) 0.6355(2) 0.53055(13) 0.0757(12) Uani 1 1 d . . . . .
H62A H 0.203163 0.628782 0.499773 0.114 Uiso 1 1 calc R U . . .
H62B H 0.247973 0.615459 0.547104 0.114 Uiso 1 1 calc R U . . .
H62C H 0.194230 0.697538 0.536997 0.114 Uiso 1 1 calc R U . . .
C15 C 0.01004(18) 0.7349(4) 0.21368(11) 0.0874(16) Uani 1 1 d . . . . .
H15A H 0.038424 0.702748 0.195232 0.131 Uiso 1 1 calc R U . . .
H15B H 0.028974 0.794920 0.218272 0.131 Uiso 1 1 calc R U . . .
H15C H -0.040793 0.737219 0.199799 0.131 Uiso 1 1 calc R U . . .
C41 C 0.5598(2) 0.8966(3) 0.32886(12) 0.0772(12) Uani 1 1 d . . . . .
H41A H 0.612228 0.902878 0.330022 0.116 Uiso 1 1 calc R U . . .
H41B H 0.535521 0.950997 0.317704 0.116 Uiso 1 1 calc R U . . .
H41C H 0.542085 0.847400 0.309898 0.116 Uiso 1 1 calc R U . . .
C56 C 0.1667(2) -0.1422(3) 0.61693(12) 0.0787(13) Uani 1 1 d . . . . .
H56A H 0.116832 -0.137517 0.601594 0.118 Uiso 1 1 calc R U . . .
H56B H 0.169026 -0.187382 0.639320 0.118 Uiso 1 1 calc R U . . .
H56C H 0.198874 -0.158597 0.596648 0.118 Uiso 1 1 calc R U . . .
C37 C 0.6077(2) 0.5353(3) 0.44779(13) 0.0816(13) Uani 1 1 d . . . . .
H37A H 0.656022 0.550516 0.463104 0.122 Uiso 1 1 calc R U . . .
H37B H 0.600477 0.471496 0.449293 0.122 Uiso 1 1 calc R U . . .
H37C H 0.570884 0.565725 0.461106 0.122 Uiso 1 1 calc R U . . .
C58 C 0.1418(2) -0.0360(3) 0.67088(13) 0.0907(15) Uani 1 1 d . . . . .
H58A H 0.091006 -0.034401 0.656894 0.136 Uiso 1 1 calc R U . . .
H58B H 0.155094 0.020957 0.684536 0.136 Uiso 1 1 calc R U . . .
H58C H 0.148280 -0.082464 0.692738 0.136 Uiso 1 1 calc R U . . .
C35 C 0.65022(18) 0.7922(3) 0.41066(15) 0.0831(14) Uani 1 1 d . . . . .
H35 H 0.681469 0.840251 0.419887 0.100 Uiso 1 1 calc R U . . .
C16 C -0.00661(19) 0.5930(3) 0.25037(17) 0.0971(17) Uani 1 1 d . . . . .
H16A H 0.027461 0.562696 0.234834 0.146 Uiso 1 1 calc R U . . .
H16B H -0.055501 0.589940 0.233562 0.146 Uiso 1 1 calc R U . . .
H16C H -0.006260 0.564490 0.278289 0.146 Uiso 1 1 calc R U . . .
C34 C 0.6662(2) 0.7070(3) 0.41532(17) 0.0984(17) Uani 1 1 d . . . . .
H34 H 0.711435 0.683333 0.428453 0.118 Uiso 1 1 calc R U . . .
C63 C 0.0674(3) 0.6080(3) 0.51649(19) 0.136(3) Uani 1 1 d . . . . .
H63A H 0.069625 0.601596 0.485811 0.204 Uiso 1 1 calc R U . . .
H63B H 0.057883 0.669636 0.522798 0.204 Uiso 1 1 calc R U . . .
H63C H 0.028379 0.570894 0.523908 0.204 Uiso 1 1 calc R U . . .

loop_
_atom_site_aniso_label
_atom_site_aniso_U_11
_atom_site_aniso_U_22
_atom_site_aniso_U_33
_atom_site_aniso_U_23
_atom_site_aniso_U_13
_atom_site_aniso_U_12
P1 0.0312(4) 0.0258(4) 0.0301(4) -0.0042(3) 0.0059(3) -0.0015(3)
P4 0.0359(4) 0.0345(5) 0.0300(4) 0.0017(3) 0.0081(3) 0.0092(3)
P2 0.0233(3) 0.0431(5) 0.0317(4) -0.0073(4) 0.0029(3) 0.0005(3)
P3 0.0487(4) 0.0243(4) 0.0397(4) 0.0036(4) 0.0225(3) 0.0042(3)
O1 0.0233(9) 0.0314(11) 0.0243(9) -0.0035(8) 0.0018(7) -0.0028(8)
O2 0.0351(10) 0.0214(11) 0.0304(10) 0.0014(8) 0.0123(7) -0.0003(8)
N5 0.0325(12) 0.0269(14) 0.0316(12) 0.0031(11) 0.0086(9) 0.0000(10)
N7 0.0341(12) 0.0298(14) 0.0284(12) -0.0015(11) 0.0062(9) -0.0025(10)
N6 0.0323(12) 0.0272(14) 0.0379(13) 0.0026(11) 0.0101(9) 0.0012(10)
N2 0.0298(12) 0.0274(14) 0.0307(12) 0.0029(10) 0.0046(9) 0.0001(10)
N1 0.0302(12) 0.0329(15) 0.0323(12) -0.0009(11) 0.0071(9) 0.0039(10)
N8 0.0304(12) 0.0340(15) 0.0338(12) -0.0031(11) 0.0000(9) 0.0012(10)
C2 0.0276(13) 0.0221(16) 0.0283(14) 0.0010(11) 0.0027(10) -0.0008(11)
C13 0.0264(13) 0.0200(15) 0.0254(13) 0.0031(11) 0.0010(10) -0.0024(11)
C12 0.0253(13) 0.0247(16) 0.0278(14) 0.0011(12) 0.0009(10) -0.0020(11)
C1 0.0214(12) 0.0227(15) 0.0260(13) 0.0037(11) 0.0018(10) -0.0004(10)
C11 0.0238(13) 0.0297(17) 0.0316(14) 0.0003(12) 0.0012(10) -0.0020(11)
C8 0.0270(13) 0.0212(15) 0.0253(13) 0.0019(11) 0.0056(10) -0.0016(11)
C6 0.0284(13) 0.0217(15) 0.0256(13) 0.0013(12) 0.0032(10) -0.0011(11)
C53 0.0246(13) 0.0264(16) 0.0316(14) -0.0015(12) 0.0061(10) -0.0032(11)
C65 0.0351(15) 0.0244(16) 0.0325(14) -0.0028(13) 0.0121(11) -0.0011(12)
C7 0.0269(13) 0.0293(17) 0.0264(14) -0.0011(12) 0.0051(10) 0.0012(11)
N4 0.0263(12) 0.0409(17) 0.0509(15) -0.0005(13) -0.0011(10) -0.0042(11)
C54 0.0211(12) 0.0267(16) 0.0318(14) -0.0029(12) 0.0056(10) 0.0000(11)
C42 0.0242(13) 0.0254(16) 0.0277(13) 0.0027(12) 0.0050(10) -0.0034(11)
C3 0.0330(14) 0.0286(17) 0.0272(14) -0.0005(12) 0.0002(11) -0.0037(12)
C43 0.0260(13) 0.0269(17) 0.0305(14) -0.0001(12) 0.0024(10) -0.0002(11)
C10 0.0319(14) 0.0205(15) 0.0266(13) 0.0001(11) 0.0024(10) -0.0006(11)
C74 0.0315(14) 0.0225(16) 0.0334(14) -0.0062(12) 0.0078(11) -0.0013(11)
C47 0.0250(13) 0.0301(17) 0.0319(14) 0.0009(13) 0.0069(10) -0.0012(11)
C9 0.0299(14) 0.0285(17) 0.0266(14) -0.0019(12) 0.0055(10) -0.0019(11)
C49 0.0256(13) 0.0310(17) 0.0295(14) -0.0015(13) 0.0056(10) -0.0008(11)
C24 0.0287(14) 0.0325(18) 0.0228(13) 0.0003(12) 0.0036(10) 0.0043(12)
C44 0.0339(15) 0.0296(17) 0.0362(15) 0.0024(13) 0.0097(11) 0.0022(12)
C45 0.0330(14) 0.0283(17) 0.0307(14) 0.0059(12) 0.0054(11) 0.0004(12)
C46 0.0289(14) 0.0377(19) 0.0339(15) 0.0019(14) 0.0104(11) -0.0015(12)
C5 0.0228(13) 0.0306(17) 0.0342(15) 0.0022(13) 0.0063(10) 0.0027(11)
C75 0.0490(18) 0.040(2) 0.0259(14) -0.0018(14) 0.0003(12) -0.0030(14)
C4 0.0273(14) 0.0317(17) 0.0324(14) -0.0016(13) -0.0011(11) -0.0007(12)
C52 0.0338(14) 0.0267(17) 0.0315(14) 0.0009(13) 0.0061(11) 0.0002(12)
N3 0.0287(13) 0.0449(19) 0.078(2) 0.0076(15) -0.0130(12) -0.0044(12)
C33 0.0243(14) 0.042(2) 0.0335(15) 0.0011(14) 0.0057(11) 0.0031(12)
C76 0.0432(17) 0.041(2) 0.0352(16) -0.0044(15) -0.0075(13) 0.0014(14)
C68 0.0330(15) 0.0370(19) 0.0404(16) 0.0092(14) 0.0066(12) -0.0021(13)
C51 0.0294(14) 0.0240(16) 0.0367(15) -0.0013(13) 0.0051(11) 0.0005(11)
C67 0.0415(17) 0.0265(17) 0.0392(16) 0.0079(13) 0.0077(12) 0.0024(13)
C66 0.0383(16) 0.0286(17) 0.0355(15) 0.0080(13) 0.0092(12) -0.0006(12)
C18 0.0285(14) 0.058(2) 0.0333(15) -0.0026(15) 0.0082(11) -0.0052(14)
C26 0.0323(15) 0.048(2) 0.0371(16) 0.0013(15) 0.0100(12) -0.0017(14)
C25 0.0363(16) 0.042(2) 0.0339(16) 0.0074(14) 0.0078(12) -0.0084(14)
C30 0.0391(15) 0.0252(17) 0.0387(16) 0.0053(13) 0.0066(12) 0.0022(12)
C20 0.0340(15) 0.0359(18) 0.0265(14) -0.0044(13) 0.0002(11) 0.0000(12)
C27 0.0405(16) 0.0352(19) 0.0318(15) -0.0013(14) 0.0034(12) 0.0114(13)
C71 0.0279(14) 0.0331(18) 0.0455(16) -0.0007(14) 0.0132(12) -0.0023(12)
C50 0.0326(14) 0.0310(18) 0.0352(15) -0.0034(13) 0.0117(11) 0.0029(12)
C48 0.0371(15) 0.0334(18) 0.0392(16) 0.0028(14) 0.0172(12) 0.0003(13)
C55 0.0386(16) 0.0383(19) 0.0361(16) 0.0086(14) 0.0069(12) -0.0003(13)
C19 0.0375(16) 0.0318(18) 0.0417(17) -0.0103(14) -0.0043(12) 0.0069(13)
C14 0.0277(14) 0.055(2) 0.0372(16) -0.0121(16) -0.0014(11) 0.0012(14)
C77 0.0345(15) 0.043(2) 0.0316(15) -0.0005(14) 0.0075(11) -0.0055(13)
C70 0.0364(16) 0.057(2) 0.0561(19) 0.0115(18) 0.0175(14) 0.0088(15)
C61 0.0526(18) 0.0298(19) 0.0467(18) -0.0077(15) 0.0077(14) 0.0049(14)
C23 0.0540(19) 0.058(2) 0.0402(17) -0.0148(17) 0.0019(14) -0.0215(17)
C21 0.0483(18) 0.062(2) 0.0256(15) -0.0055(15) 0.0030(12) -0.0016(16)
C80 0.0270(14) 0.052(2) 0.0439(17) -0.0112(16) 0.0052(12) -0.0012(14)
C64 0.096(3) 0.035(2) 0.069(2) -0.0191(19) 0.044(2) -0.0150(19)
C81 0.0458(19) 0.065(3) 0.068(2) -0.012(2) 0.0162(16) -0.0167(17)
C79 0.058(2) 0.044(2) 0.053(2) 0.0021(17) 0.0226(15) -0.0089(16)
C59 0.109(3) 0.041(2) 0.0364(18) 0.0015(16) 0.0291(17) 0.003(2)
C29 0.0442(18) 0.062(3) 0.053(2) -0.0043(18) -0.0002(14) 0.0181(16)
C17 0.0245(16) 0.090(3) 0.065(2) -0.017(2) 0.0007(14) 0.0060(17)
C39 0.0359(16) 0.037(2) 0.065(2) -0.0019(17) 0.0014(14) -0.0030(14)
C31 0.0499(19) 0.073(3) 0.050(2) 0.0118(19) 0.0018(15) 0.0212(18)
C78 0.0368(17) 0.043(2) 0.083(2) -0.0009(19) 0.0172(16) 0.0040(15)
C82 0.0375(18) 0.063(3) 0.086(3) -0.022(2) 0.0037(16) 0.0111(17)
C69 0.0490(19) 0.057(3) 0.058(2) -0.0020(19) -0.0016(15) -0.0128(17)
C28 0.065(2) 0.041(2) 0.051(2) -0.0112(17) -0.0047(15) 0.0129(17)
C36 0.0362(18) 0.046(2) 0.086(3) 0.009(2) -0.0145(17) -0.0012(15)
C60 0.0453(19) 0.039(2) 0.114(3) 0.020(2) 0.0428(19) 0.0071(16)
C22 0.081(2) 0.052(2) 0.0341(17) 0.0005(17) -0.0111(15) 0.0229(19)
C72 0.0454(19) 0.067(3) 0.077(2) -0.030(2) 0.0167(16) -0.0172(18)
C73 0.0337(18) 0.044(2) 0.155(4) 0.003(3) 0.029(2) 0.0044(16)
C57 0.063(2) 0.084(3) 0.078(3) 0.046(2) -0.0143(19) -0.014(2)
C40 0.058(2) 0.048(2) 0.080(3) -0.018(2) 0.0141(18) -0.0056(18)
C32 0.064(2) 0.038(2) 0.116(3) -0.023(2) -0.012(2) 0.0079(18)
C38 0.057(2) 0.072(3) 0.116(4) -0.002(3) -0.010(2) 0.019(2)
C62 0.128(3) 0.031(2) 0.082(3) -0.006(2) 0.059(2) -0.011(2)
C15 0.048(2) 0.167(5) 0.043(2) 0.004(3) -0.0061(16) 0.030(3)
C41 0.115(3) 0.057(3) 0.056(2) 0.001(2) 0.001(2) -0.022(2)
C56 0.125(3) 0.054(3) 0.055(2) 0.014(2) 0.007(2) -0.036(2)
C37 0.058(2) 0.082(3) 0.095(3) 0.032(3) -0.015(2) -0.010(2)
C58 0.123(3) 0.086(3) 0.080(3) 0.049(3) 0.066(3) 0.036(3)
C35 0.037(2) 0.057(3) 0.140(4) 0.001(3) -0.032(2) -0.0110(18)
C16 0.038(2) 0.067(3) 0.172(5) -0.047(3) -0.023(2) -0.0115(19)
C34 0.042(2) 0.065(3) 0.167(5) 0.009(3) -0.049(2) -0.009(2)
C63 0.122(4) 0.072(4) 0.180(5) -0.065(4) -0.077(4) 0.064(3)

loop_
_atom_type_symbol
_atom_type_description
_atom_type_scat_dispersion_real
_atom_type_scat_dispersion_imag
_atom_type_scat_source
C C 0.0033 0.0016 'International Tables Vol C Tables 4.2.6.8 and 6.1.1.4'
H H 0.0000 0.0000 'International Tables Vol C Tables 4.2.6.8 and 6.1.1.4'
N N 0.0061 0.0033 'International Tables Vol C Tables 4.2.6.8 and 6.1.1.4'
O O 0.0106 0.0060 'International Tables Vol C Tables 4.2.6.8 and 6.1.1.4'
P P 0.1023 0.0942 'International Tables Vol C Tables 4.2.6.8 and 6.1.1.4'

loop_
_geom_angle_atom_site_label_1
_geom_angle_atom_site_label_2
_geom_angle_atom_site_label_3
_geom_angle
_geom_angle_site_symmetry_1
_geom_angle_site_symmetry_3
_geom_angle_publ_flag
C24 P1 C2 106.65(12) . . ?
C74 P4 C43 107.19(12) . . ?
C33 P2 C12 96.48(12) . . ?
C65 P3 C53 99.95(12) . . ?
C1 O1 C13 119.40(18) . . ?
C42 O2 C54 119.21(19) . . ?
C65 N5 C66 110.0(2) . . ?
C65 N5 C68 125.2(2) . . ?
C66 N5 C68 124.2(2) . . ?
C74 N7 C75 110.3(2) . . ?
C74 N7 C77 124.2(2) . . ?
C75 N7 C77 125.4(2) . . ?
C65 N6 C67 110.5(2) . . ?
C65 N6 C71 124.3(2) . . ?
C67 N6 C71 124.8(2) . . ?
C24 N2 C25 109.5(2) . . ?
C24 N2 C30 125.7(2) . . ?
C25 N2 C30 124.7(2) . . ?
C24 N1 C26 109.2(2) . . ?
C24 N1 C27 124.1(2) . . ?
C26 N1 C27 126.3(2) . . ?
C74 N8 C76 109.5(2) . . ?
C74 N8 C80 126.4(2) . . ?
C76 N8 C80 123.7(2) . . ?
C3 C2 C1 117.0(2) . . ?
C3 C2 P1 115.94(19) . . ?
C1 C2 P1 126.13(18) . . ?
C8 C13 O1 122.4(2) . . ?
C8 C13 C12 124.2(2) . . ?
O1 C13 C12 113.4(2) . . ?
C11 C12 C13 115.4(2) . . ?
C11 C12 P2 127.00(18) . . ?
C13 C12 P2 117.48(18) . . ?
O1 C1 C6 122.6(2) . . ?
O1 C1 C2 114.6(2) . . ?
C6 C1 C2 122.7(2) . . ?
C10 C11 C12 123.1(2) . . ?
C10 C11 H11 118.4 . . ?
C12 C11 H11 118.4 . . ?
C13 C8 C9 117.1(2) . . ?
C13 C8 C7 121.9(2) . . ?
C9 C8 C7 121.0(2) . . ?
C1 C6 C5 117.3(2) . . ?
C1 C6 C7 121.8(2) . . ?
C5 C6 C7 120.8(2) . . ?
C52 C53 C54 115.6(2) . . ?
C52 C53 P3 127.5(2) . . ?
C54 C53 P3 116.7(2) . . ?
N6 C65 N5 104.5(2) . . ?
N6 C65 P3 130.2(2) . . ?
N5 C65 P3 124.49(19) . . ?
C8 C7 C6 110.6(2) . . ?
C8 C7 C19 109.5(2) . . ?
C6 C7 C19 109.5(2) . . ?
C8 C7 C18 108.8(2) . . ?
C6 C7 C18 109.8(2) . . ?
C19 C7 C18 108.6(2) . . ?
C33 N4 C35 110.2(3) . . ?
C33 N4 C39 124.7(2) . . ?
C35 N4 C39 124.6(3) . . ?
C49 C54 O2 122.7(2) . . ?
C49 C54 C53 123.3(3) . . ?
O2 C54 C53 113.9(2) . . ?
O2 C42 C47 122.2(2) . . ?
O2 C42 C43 115.5(2) . . ?
C47 C42 C43 122.3(2) . . ?
C2 C3 C4 122.9(2) . . ?
C2 C3 H3 118.5 . . ?
C4 C3 H3 118.5 . . ?
C44 C43 C42 116.7(2) . . ?
C44 C43 P4 115.1(2) . . ?
C42 C43 P4 127.2(2) . . ?
C9 C10 C11 118.3(2) . . ?
C9 C10 C20 122.5(2) . . ?
C11 C10 C20 119.2(2) . . ?
N8 C74 N7 104.6(2) . . ?
N8 C74 P4 134.0(2) . . ?
N7 C74 P4 120.59(18) . . ?
C42 C47 C46 117.6(2) . . ?
C42 C47 C48 122.1(2) . . ?
C46 C47 C48 120.2(2) . . ?
C10 C9 C8 121.9(2) . . ?
C10 C9 H9 119.1 . . ?
C8 C9 H9 119.1 . . ?
C54 C49 C50 117.5(2) . . ?
C54 C49 C48 121.2(3) . . ?
C50 C49 C48 121.2(2) . . ?
N2 C24 N1 105.4(2) . . ?
N2 C24 P1 134.12(19) . . ?
N1 C24 P1 119.8(2) . . ?
C45 C44 C43 123.6(3) . . ?
C45 C44 H44 118.2 . . ?
C43 C44 H44 118.2 . . ?
C46 C45 C44 117.1(2) . . ?
C46 C45 C55 122.7(2) . . ?
C44 C45 C55 120.3(3) . . ?
C45 C46 C47 122.7(2) . . ?
C45 C46 H46 118.7 . . ?
C47 C46 H46 118.7 . . ?
C4 C5 C6 123.1(2) . . ?
C4 C5 H5 118.5 . . ?
C6 C5 H5 118.5 . . ?
C76 C75 N7 107.4(2) . . ?
C76 C75 H75 126.3 . . ?
N7 C75 H75 126.3 . . ?
C5 C4 C3 116.8(2) . . ?
C5 C4 C14 124.1(2) . . ?
C3 C4 C14 119.1(2) . . ?
C53 C52 C51 123.8(3) . . ?
C53 C52 H52 118.1 . . ?
C51 C52 H52 118.1 . . ?
C33 N3 C34 109.4(3) . . ?
C33 N3 C36 126.1(2) . . ?
C34 N3 C36 124.3(3) . . ?
N3 C33 N4 105.2(2) . . ?
N3 C33 P2 126.4(2) . . ?
N4 C33 P2 128.1(2) . . ?
C75 C76 N8 108.2(2) . . ?
C75 C76 H76 125.9 . . ?
N8 C76 H76 125.9 . . ?
N5 C68 C70 110.6(2) . . ?
N5 C68 C69 108.9(2) . . ?
C70 C68 C69 112.4(3) . . ?
N5 C68 H68 108.3 . . ?
C70 C68 H68 108.3 . . ?
C69 C68 H68 108.3 . . ?
C50 C51 C52 117.2(3) . . ?
C50 C51 C61 121.5(2) . . ?
C52 C51 C61 121.3(3) . . ?
C66 C67 N6 107.2(2) . . ?
C66 C67 H67 126.4 . . ?
N6 C67 H67 126.4 . . ?
C67 C66 N5 107.7(2) . . ?
C67 C66 H66 126.2 . . ?
N5 C66 H66 126.2 . . ?
C7 C18 H18A 109.5 . . ?
C7 C18 H18B 109.5 . . ?
H18A C18 H18B 109.5 . . ?
C7 C18 H18C 109.5 . . ?
H18A C18 H18C 109.5 . . ?
H18B C18 H18C 109.5 . . ?
C25 C26 N1 107.9(2) . . ?
C25 C26 H26 126.1 . . ?
N1 C26 H26 126.1 . . ?
C26 C25 N2 108.0(3) . . ?
C26 C25 H25 126.0 . . ?
N2 C25 H25 126.0 . . ?
N2 C30 C31 110.4(2) . . ?
N2 C30 C32 110.4(2) . . ?
C31 C30 C32 112.2(3) . . ?
N2 C30 H30 107.9 . . ?
C31 C30 H30 107.9 . . ?
C32 C30 H30 107.9 . . ?
C21 C20 C22 108.5(3) . . ?
C21 C20 C23 107.9(3) . . ?
C22 C20 C23 109.5(2) . . ?
C21 C20 C10 112.6(2) . . ?
C22 C20 C10 109.4(2) . . ?
C23 C20 C10 108.9(2) . . ?
N1 C27 C29 111.0(3) . . ?
N1 C27 C28 111.1(2) . . ?
C29 C27 C28 111.8(2) . . ?
N1 C27 H27 107.6 . . ?
C29 C27 H27 107.6 . . ?
C28 C27 H27 107.6 . . ?
N6 C71 C72 109.9(2) . . ?
N6 C71 C73 109.7(2) . . ?
C72 C71 C73 112.0(3) . . ?
N6 C71 H71 108.4 . . ?
C72 C71 H71 108.4 . . ?
C73 C71 H71 108.4 . . ?
C51 C50 C49 122.7(2) . . ?
C51 C50 H50 118.7 . . ?
C49 C50 H50 118.7 . . ?
C47 C48 C60 109.2(2) . . ?
C47 C48 C49 110.5(2) . . ?
C60 C48 C49 109.2(2) . . ?
C47 C48 C59 110.1(2) . . ?
C60 C48 C59 109.0(3) . . ?
C49 C48 C59 108.8(2) . . ?
C56 C55 C57 108.1(3) . . ?
C56 C55 C58 107.2(3) . . ?
C57 C55 C58 108.7(3) . . ?
C56 C55 C45 111.9(2) . . ?
C57 C55 C45 108.7(2) . . ?
C58 C55 C45 112.0(3) . . ?
C7 C19 H19A 109.5 . . ?
C7 C19 H19B 109.5 . . ?
H19A C19 H19B 109.5 . . ?
C7 C19 H19C 109.5 . . ?
H19A C19 H19C 109.5 . . ?
H19B C19 H19C 109.5 . . ?
C16 C14 C17 109.7(3) . . ?
C16 C14 C4 109.7(3) . . ?
C17 C14 C4 112.3(2) . . ?
C16 C14 C15 110.1(3) . . ?
C17 C14 C15 106.3(3) . . ?
C4 C14 C15 108.7(2) . . ?
N7 C77 C78 111.0(2) . . ?
N7 C77 C79 110.7(2) . . ?
C78 C77 C79 111.9(2) . . ?
N7 C77 H77 107.7 . . ?
C78 C77 H77 107.7 . . ?
C79 C77 H77 107.7 . . ?
C68 C70 H70A 109.5 . . ?
C68 C70 H70B 109.5 . . ?
H70A C70 H70B 109.5 . . ?
C68 C70 H70C 109.5 . . ?
H70A C70 H70C 109.5 . . ?
H70B C70 H70C 109.5 . . ?
C63 C61 C64 110.5(3) . . ?
C63 C61 C51 109.0(3) . . ?
C64 C61 C51 111.6(3) . . ?
C63 C61 C62 110.3(4) . . ?
C64 C61 C62 104.6(3) . . ?
C51 C61 C62 110.9(3) . . ?
C20 C23 H23A 109.5 . . ?
C20 C23 H23B 109.5 . . ?
H23A C23 H23B 109.5 . . ?
C20 C23 H23C 109.5 . . ?
H23A C23 H23C 109.5 . . ?
H23B C23 H23C 109.5 . . ?
C20 C21 H21A 109.5 . . ?
C20 C21 H21B 109.5 . . ?
H21A C21 H21B 109.5 . . ?
C20 C21 H21C 109.5 . . ?
H21A C21 H21C 109.5 . . ?
H21B C21 H21C 109.5 . . ?
N8 C80 C81 110.0(2) . . ?
N8 C80 C82 110.1(3) . . ?
C81 C80 C82 113.2(2) . . ?
N8 C80 H80 107.8 . . ?
C81 C80 H80 107.8 . . ?
C82 C80 H80 107.8 . . ?
C61 C64 H64A 109.5 . . ?
C61 C64 H64B 109.5 . . ?
H64A C64 H64B 109.5 . . ?
C61 C64 H64C 109.5 . . ?
H64A C64 H64C 109.5 . . ?
H64B C64 H64C 109.5 . . ?
C80 C81 H81A 109.5 . . ?
C80 C81 H81B 109.5 . . ?
H81A C81 H81B 109.5 . . ?
C80 C81 H81C 109.5 . . ?
H81A C81 H81C 109.5 . . ?
H81B C81 H81C 109.5 . . ?
C77 C79 H79A 109.5 . . ?
C77 C79 H79B 109.5 . . ?
H79A C79 H79B 109.5 . . ?
C77 C79 H79C 109.5 . . ?
H79A C79 H79C 109.5 . . ?
H79B C79 H79C 109.5 . . ?
C48 C59 H59A 109.5 . . ?
C48 C59 H59B 109.5 . . ?
H59A C59 H59B 109.5 . . ?
C48 C59 H59C 109.5 . . ?
H59A C59 H59C 109.5 . . ?
H59B C59 H59C 109.5 . . ?
C27 C29 H29A 109.5 . . ?
C27 C29 H29B 109.5 . . ?
H29A C29 H29B 109.5 . . ?
C27 C29 H29C 109.5 . . ?
H29A C29 H29C 109.5 . . ?
H29B C29 H29C 109.5 . . ?
C14 C17 H17A 109.5 . . ?
C14 C17 H17B 109.5 . . ?
H17A C17 H17B 109.5 . . ?
C14 C17 H17C 109.5 . . ?
H17A C17 H17C 109.5 . . ?
H17B C17 H17C 109.5 . . ?
N4 C39 C41 108.9(3) . . ?
N4 C39 C40 110.6(3) . . ?
C41 C39 C40 112.5(3) . . ?
N4 C39 H39 108.2 . . ?
C41 C39 H39 108.2 . . ?
C40 C39 H39 108.2 . . ?
C30 C31 H31A 109.5 . . ?
C30 C31 H31B 109.5 . . ?
H31A C31 H31B 109.5 . . ?
C30 C31 H31C 109.5 . . ?
H31A C31 H31C 109.5 . . ?
H31B C31 H31C 109.5 . . ?
C77 C78 H78A 109.5 . . ?
C77 C78 H78B 109.5 . . ?
H78A C78 H78B 109.5 . . ?
C77 C78 H78C 109.5 . . ?
H78A C78 H78C 109.5 . . ?
H78B C78 H78C 109.5 . . ?
C80 C82 H82A 109.5 . . ?
C80 C82 H82B 109.5 . . ?
H82A C82 H82B 109.5 . . ?
C80 C82 H82C 109.5 . . ?
H82A C82 H82C 109.5 . . ?
H82B C82 H82C 109.5 . . ?
C68 C69 H69A 109.5 . . ?
C68 C69 H69B 109.5 . . ?
H69A C69 H69B 109.5 . . ?
C68 C69 H69C 109.5 . . ?
H69A C69 H69C 109.5 . . ?
H69B C69 H69C 109.5 . . ?
C27 C28 H28A 109.5 . . ?
C27 C28 H28B 109.5 . . ?
H28A C28 H28B 109.5 . . ?
C27 C28 H28C 109.5 . . ?
H28A C28 H28C 109.5 . . ?
H28B C28 H28C 109.5 . . ?
N3 C36 C38 110.3(3) . . ?
N3 C36 C37 109.5(3) . . ?
C38 C36 C37 112.9(3) . . ?
N3 C36 H36 108.0 . . ?
C38 C36 H36 108.0 . . ?
C37 C36 H36 108.0 . . ?
C48 C60 H60A 109.5 . . ?
C48 C60 H60B 109.5 . . ?
H60A C60 H60B 109.5 . . ?
C48 C60 H60C 109.5 . . ?
H60A C60 H60C 109.5 . . ?
H60B C60 H60C 109.5 . . ?
C20 C22 H22A 109.5 . . ?
C20 C22 H22B 109.5 . . ?
H22A C22 H22B 109.5 . . ?
C20 C22 H22C 109.5 . . ?
H22A C22 H22C 109.5 . . ?
H22B C22 H22C 109.5 . . ?
C71 C72 H72A 109.5 . . ?
C71 C72 H72B 109.5 . . ?
H72A C72 H72B 109.5 . . ?
C71 C72 H72C 109.5 . . ?
H72A C72 H72C 109.5 . . ?
H72B C72 H72C 109.5 . . ?
C71 C73 H73A 109.5 . . ?
C71 C73 H73B 109.5 . . ?
H73A C73 H73B 109.5 . . ?
C71 C73 H73C 109.5 . . ?
H73A C73 H73C 109.5 . . ?
H73B C73 H73C 109.5 . . ?
C55 C57 H57A 109.5 . . ?
C55 C57 H57B 109.5 . . ?
H57A C57 H57B 109.5 . . ?
C55 C57 H57C 109.5 . . ?
H57A C57 H57C 109.5 . . ?
H57B C57 H57C 109.5 . . ?
C39 C40 H40A 109.5 . . ?
C39 C40 H40B 109.5 . . ?
H40A C40 H40B 109.5 . . ?
C39 C40 H40C 109.5 . . ?
H40A C40 H40C 109.5 . . ?
H40B C40 H40C 109.5 . . ?
C30 C32 H32A 109.5 . . ?
C30 C32 H32B 109.5 . . ?
H32A C32 H32B 109.5 . . ?
C30 C32 H32C 109.5 . . ?
H32A C32 H32C 109.5 . . ?
H32B C32 H32C 109.5 . . ?
C36 C38 H38A 109.5 . . ?
C36 C38 H38B 109.5 . . ?
H38A C38 H38B 109.5 . . ?
C36 C38 H38C 109.5 . . ?
H38A C38 H38C 109.5 . . ?
H38B C38 H38C 109.5 . . ?
C61 C62 H62A 109.5 . . ?
C61 C62 H62B 109.5 . . ?
H62A C62 H62B 109.5 . . ?
C61 C62 H62C 109.5 . . ?
H62A C62 H62C 109.5 . . ?
H62B C62 H62C 109.5 . . ?
C14 C15 H15A 109.5 . . ?
C14 C15 H15B 109.5 . . ?
H15A C15 H15B 109.5 . . ?
C14 C15 H15C 109.5 . . ?
H15A C15 H15C 109.5 . . ?
H15B C15 H15C 109.5 . . ?
C39 C41 H41A 109.5 . . ?
C39 C41 H41B 109.5 . . ?
H41A C41 H41B 109.5 . . ?
C39 C41 H41C 109.5 . . ?
H41A C41 H41C 109.5 . . ?
H41B C41 H41C 109.5 . . ?
C55 C56 H56A 109.5 . . ?
C55 C56 H56B 109.5 . . ?
H56A C56 H56B 109.5 . . ?
C55 C56 H56C 109.5 . . ?
H56A C56 H56C 109.5 . . ?
H56B C56 H56C 109.5 . . ?
C36 C37 H37A 109.5 . . ?
C36 C37 H37B 109.5 . . ?
H37A C37 H37B 109.5 . . ?
C36 C37 H37C 109.5 . . ?
H37A C37 H37C 109.5 . . ?
H37B C37 H37C 109.5 . . ?
C55 C58 H58A 109.5 . . ?
C55 C58 H58B 109.5 . . ?
H58A C58 H58B 109.5 . . ?
C55 C58 H58C 109.5 . . ?
H58A C58 H58C 109.5 . . ?
H58B C58 H58C 109.5 . . ?
C34 C35 N4 106.7(3) . . ?
C34 C35 H35 126.7 . . ?
N4 C35 H35 126.7 . . ?
C14 C16 H16A 109.5 . . ?
C14 C16 H16B 109.5 . . ?
H16A C16 H16B 109.5 . . ?
C14 C16 H16C 109.5 . . ?
H16A C16 H16C 109.5 . . ?
H16B C16 H16C 109.5 . . ?
C35 C34 N3 108.5(3) . . ?
C35 C34 H34 125.8 . . ?
N3 C34 H34 125.8 . . ?
C61 C63 H63A 109.5 . . ?
C61 C63 H63B 109.5 . . ?
H63A C63 H63B 109.5 . . ?
C61 C63 H63C 109.5 . . ?
H63A C63 H63C 109.5 . . ?
H63B C63 H63C 109.5 . . ?

loop_
_geom_bond_atom_site_label_1
_geom_bond_atom_site_label_2
_geom_bond_distance
_geom_bond_site_symmetry_2
_geom_bond_publ_flag
P1 C24 1.783(3) . ?
P1 C2 1.829(3) . ?
P4 C74 1.779(3) . ?
P4 C43 1.828(3) . ?
P2 C33 1.809(3) . ?
P2 C12 1.824(3) . ?
P3 C65 1.810(3) . ?
P3 C53 1.813(3) . ?
O1 C1 1.372(3) . ?
O1 C13 1.399(3) . ?
O2 C42 1.375(3) . ?
O2 C54 1.389(3) . ?
N5 C65 1.372(3) . ?
N5 C66 1.373(3) . ?
N5 C68 1.474(3) . ?
N7 C74 1.373(3) . ?
N7 C75 1.374(3) . ?
N7 C77 1.472(3) . ?
N6 C65 1.358(3) . ?
N6 C67 1.378(3) . ?
N6 C71 1.489(3) . ?
N2 C24 1.366(3) . ?
N2 C25 1.383(3) . ?
N2 C30 1.479(3) . ?
N1 C24 1.377(3) . ?
N1 C26 1.384(4) . ?
N1 C27 1.466(4) . ?
N8 C74 1.370(3) . ?
N8 C76 1.382(3) . ?
N8 C80 1.468(3) . ?
C2 C3 1.396(3) . ?
C2 C1 1.406(3) . ?
C13 C8 1.374(3) . ?
C13 C12 1.411(3) . ?
C12 C11 1.399(3) . ?
C1 C6 1.386(3) . ?
C11 C10 1.390(3) . ?
C11 H11 0.9500 . ?
C8 C9 1.411(3) . ?
C8 C7 1.523(3) . ?
C6 C5 1.403(3) . ?
C6 C7 1.527(3) . ?
C53 C52 1.396(4) . ?
C53 C54 1.417(4) . ?
C7 C19 1.540(4) . ?
C7 C18 1.551(4) . ?
N4 C33 1.362(4) . ?
N4 C35 1.371(4) . ?
N4 C39 1.463(4) . ?
C54 C49 1.381(3) . ?
C42 C47 1.389(3) . ?
C42 C43 1.407(4) . ?
C3 C4 1.404(4) . ?
C3 H3 0.9500 . ?
C43 C44 1.399(4) . ?
C10 C9 1.384(3) . ?
C10 C20 1.543(3) . ?
C47 C46 1.412(4) . ?
C47 C48 1.515(4) . ?
C9 H9 0.9500 . ?
C49 C50 1.403(4) . ?
C49 C48 1.533(4) . ?
C44 C45 1.393(4) . ?
C44 H44 0.9500 . ?
C45 C46 1.381(4) . ?
C45 C55 1.534(4) . ?
C46 H46 0.9500 . ?
C5 C4 1.390(4) . ?
C5 H5 0.9500 . ?
C75 C76 1.328(4) . ?
C75 H75 0.9500 . ?
C4 C14 1.531(3) . ?
C52 C51 1.400(3) . ?
C52 H52 0.9500 . ?
N3 C33 1.354(4) . ?
N3 C34 1.371(4) . ?
N3 C36 1.459(4) . ?
C76 H76 0.9500 . ?
C68 C70 1.515(4) . ?
C68 C69 1.529(4) . ?
C68 H68 1.0000 . ?
C51 C50 1.384(4) . ?
C51 C61 1.536(4) . ?
C67 C66 1.334(4) . ?
C67 H67 0.9500 . ?
C66 H66 0.9500 . ?
C18 H18A 0.9800 . ?
C18 H18B 0.9800 . ?
C18 H18C 0.9800 . ?
C26 C25 1.331(4) . ?
C26 H26 0.9500 . ?
C25 H25 0.9500 . ?
C30 C31 1.497(4) . ?
C30 C32 1.509(4) . ?
C30 H30 1.0000 . ?
C20 C21 1.518(4) . ?
C20 C22 1.529(4) . ?
C20 C23 1.533(4) . ?
C27 C29 1.516(4) . ?
C27 C28 1.517(4) . ?
C27 H27 1.0000 . ?
C71 C72 1.507(4) . ?
C71 C73 1.522(4) . ?
C71 H71 1.0000 . ?
C50 H50 0.9500 . ?
C48 C60 1.532(4) . ?
C48 C59 1.547(4) . ?
C55 C56 1.508(5) . ?
C55 C57 1.528(4) . ?
C55 C58 1.530(4) . ?
C19 H19A 0.9800 . ?
C19 H19B 0.9800 . ?
C19 H19C 0.9800 . ?
C14 C16 1.501(5) . ?
C14 C17 1.528(4) . ?
C14 C15 1.537(5) . ?
C77 C78 1.517(4) . ?
C77 C79 1.519(4) . ?
C77 H77 1.0000 . ?
C70 H70A 0.9800 . ?
C70 H70B 0.9800 . ?
C70 H70C 0.9800 . ?
C61 C63 1.521(5) . ?
C61 C64 1.531(4) . ?
C61 C62 1.546(5) . ?
C23 H23A 0.9800 . ?
C23 H23B 0.9800 . ?
C23 H23C 0.9800 . ?
C21 H21A 0.9800 . ?
C21 H21B 0.9800 . ?
C21 H21C 0.9800 . ?
C80 C81 1.518(4) . ?
C80 C82 1.526(4) . ?
C80 H80 1.0000 . ?
C64 H64A 0.9800 . ?
C64 H64B 0.9800 . ?
C64 H64C 0.9800 . ?
C81 H81A 0.9800 . ?
C81 H81B 0.9800 . ?
C81 H81C 0.9800 . ?
C79 H79A 0.9800 . ?
C79 H79B 0.9800 . ?
C79 H79C 0.9800 . ?
C59 H59A 0.9800 . ?
C59 H59B 0.9800 . ?
C59 H59C 0.9800 . ?
C29 H29A 0.9800 . ?
C29 H29B 0.9800 . ?
C29 H29C 0.9800 . ?
C17 H17A 0.9800 . ?
C17 H17B 0.9800 . ?
C17 H17C 0.9800 . ?
C39 C41 1.520(5) . ?
C39 C40 1.521(4) . ?
C39 H39 1.0000 . ?
C31 H31A 0.9800 . ?
C31 H31B 0.9800 . ?
C31 H31C 0.9800 . ?
C78 H78A 0.9800 . ?
C78 H78B 0.9800 . ?
C78 H78C 0.9800 . ?
C82 H82A 0.9800 . ?
C82 H82B 0.9800 . ?
C82 H82C 0.9800 . ?
C69 H69A 0.9800 . ?
C69 H69B 0.9800 . ?
C69 H69C 0.9800 . ?
C28 H28A 0.9800 . ?
C28 H28B 0.9800 . ?
C28 H28C 0.9800 . ?
C36 C38 1.513(5) . ?
C36 C37 1.540(5) . ?
C36 H36 1.0000 . ?
C60 H60A 0.9800 . ?
C60 H60B 0.9800 . ?
C60 H60C 0.9800 . ?
C22 H22A 0.9800 . ?
C22 H22B 0.9800 . ?
C22 H22C 0.9800 . ?
C72 H72A 0.9800 . ?
C72 H72B 0.9800 . ?
C72 H72C 0.9800 . ?
C73 H73A 0.9800 . ?
C73 H73B 0.9800 . ?
C73 H73C 0.9800 . ?
C57 H57A 0.9800 . ?
C57 H57B 0.9800 . ?
C57 H57C 0.9800 . ?
C40 H40A 0.9800 . ?
C40 H40B 0.9800 . ?
C40 H40C 0.9800 . ?
C32 H32A 0.9800 . ?
C32 H32B 0.9800 . ?
C32 H32C 0.9800 . ?
C38 H38A 0.9800 . ?
C38 H38B 0.9800 . ?
C38 H38C 0.9800 . ?
C62 H62A 0.9800 . ?
C62 H62B 0.9800 . ?
C62 H62C 0.9800 . ?
C15 H15A 0.9800 . ?
C15 H15B 0.9800 . ?
C15 H15C 0.9800 . ?
C41 H41A 0.9800 . ?
C41 H41B 0.9800 . ?
C41 H41C 0.9800 . ?
C56 H56A 0.9800 . ?
C56 H56B 0.9800 . ?
C56 H56C 0.9800 . ?
C37 H37A 0.9800 . ?
C37 H37B 0.9800 . ?
C37 H37C 0.9800 . ?
C58 H58A 0.9800 . ?
C58 H58B 0.9800 . ?
C58 H58C 0.9800 . ?
C35 C34 1.331(6) . ?
C35 H35 0.9500 . ?
C16 H16A 0.9800 . ?
C16 H16B 0.9800 . ?
C16 H16C 0.9800 . ?
C34 H34 0.9500 . ?
C63 H63A 0.9800 . ?
C63 H63B 0.9800 . ?
C63 H63C 0.9800 . ?

loop_
_platon_squeeze_void_nr
_platon_squeeze_void_average_x
_platon_squeeze_void_average_y
_platon_squeeze_void_average_z
_platon_squeeze_void_volume
_platon_squeeze_void_count_electrons
_platon_squeeze_void_content
1 0.750 -0.009 0.250 745 60 'C7 H16'
2 0.250 -0.014 0.750 745 60 'C7 H16'
3 0.004 0.115 0.649 16 1 ' '
4 0.868 0.156 0.498 40 1 ' '
5 0.385 0.236 0.497 19 1 ' '
6 0.885 0.264 -0.003 19 1 ' '
7 0.368 0.344 -0.002 40 1 ' '
8 0.504 0.385 0.149 16 1 ' '
9 0.496 0.615 0.851 16 1 ' '
10 0.632 0.656 0.002 40 1 ' '
11 0.115 0.736 0.003 19 1 ' '
12 0.615 0.764 0.503 19 1 ' '
13 0.132 0.844 0.502 40 1 ' '
14 -0.004 0.885 0.351 16 1 ' '
